data_4117228
loop_
_publ_author_name
'Michael J. Irwin'
'Jagadese J. Vittal'
'Glenn P. A. Yap'
'Richard J. Puddephatt'

_publ_section_title
;
 Linear Gold(I) Coordination Polymers: A Polymer with a Unique Sine Wave
 Conformation
;
_journal_name_full 'Journal of the American Chemical Society'
_journal_page_first 13101
_journal_page_last 13102
_journal_paper_doi 10.1021/ja963441k
_journal_volume 118
_journal_year 1996
_chemical_formula_sum 'C44 H38 Au2 F6 N2 O4 P2'
_chemical_formula_weight 1228.64
_chemical_name_systematic
; 
 ? 
;
_space_group_IT_number 2
_symmetry_cell_setting triclinic
_symmetry_space_group_name_Hall '-P 1'
_symmetry_space_group_name_H-M 'P -1'
_atom_sites_solution_hydrogens geom
_atom_sites_solution_primary direct
_atom_sites_solution_secondary difmap
_audit_creation_method SHELXL
_cell_angle_alpha 104.474(1)
_cell_angle_beta 106.781(2)
_cell_angle_gamma 100.067(2)
_cell_formula_units_Z 1
_cell_length_a 8.8985(9)
_cell_length_b 9.590(1)
_cell_length_c 13.771(1)
_cell_measurement_reflns_used 312
_cell_measurement_temperature 293(2)
_cell_measurement_theta_max 23
_cell_measurement_theta_min 2
_cell_volume 1050.05(17)
_computing_cell_refinement SMART
_computing_data_collection SMART
_computing_data_reduction SAINT
_computing_molecular_graphics XP
_computing_publication_material XCIF
_computing_structure_refinement 'SHELXL-93 (Sheldrick, 1993)'
_computing_structure_solution 'SHELXS-86 (Sheldrick, 1990)'
_diffrn_ambient_temperature 293(2)
_diffrn_measurement_device 'SMART CCD diffractometer'
_diffrn_measurement_method 'quadrant scans'
_diffrn_radiation_monochromator graphite
_diffrn_radiation_source 'fine-focus sealed tube'
_diffrn_radiation_type MoK\a
_diffrn_radiation_wavelength 0.71073
_diffrn_reflns_av_R_equivalents 0.0350
_diffrn_reflns_av_sigmaI/netI 0.0379
_diffrn_reflns_limit_h_max 6
_diffrn_reflns_limit_h_min -9
_diffrn_reflns_limit_k_max 10
_diffrn_reflns_limit_k_min -10
_diffrn_reflns_limit_l_max 15
_diffrn_reflns_limit_l_min -14
_diffrn_reflns_number 3698
_diffrn_reflns_theta_max 23.45
_diffrn_reflns_theta_min 2.28
_diffrn_standards_decay_% 0
_diffrn_standards_number '50 standard frames'
_exptl_absorpt_coefficient_mu 7.126
_exptl_absorpt_correction_T_max 0.55227
_exptl_absorpt_correction_T_min 0.35089
_exptl_absorpt_correction_type 'ellipsoid semi-empirical'
_exptl_crystal_colour colourless
_exptl_crystal_density_diffrn 1.943
_exptl_crystal_description block
_exptl_crystal_F_000 590
_exptl_crystal_size_max 0.02
_exptl_crystal_size_mid 0.01
_exptl_crystal_size_min 0.01
_refine_diff_density_max 0.903
_refine_diff_density_min -0.693
_refine_diff_density_rms 0.119
_refine_ls_extinction_coef 0.0000(4)
_refine_ls_extinction_expression Fc^*^=kFc[1+0.001xFc^2^\l^3^/sin(2\q)]^-1/4^
_refine_ls_extinction_method SHELXL
_refine_ls_goodness_of_fit_all 1.064
_refine_ls_goodness_of_fit_obs 1.063
_refine_ls_hydrogen_treatment 'idealized contributions'
_refine_ls_matrix_type full
_refine_ls_number_parameters 275
_refine_ls_number_reflns 2592
_refine_ls_number_restraints 0
_refine_ls_restrained_S_all 1.375
_refine_ls_restrained_S_obs 1.063
_refine_ls_R_factor_all 0.0283
_refine_ls_R_factor_obs 0.0262
_refine_ls_shift/esd_max -0.418
_refine_ls_shift/esd_mean 0.003
_refine_ls_structure_factor_coef Fsqd
_refine_ls_weighting_details 'w=1/[\s^2^(Fo^2^)+(0.0344P)^2^+1.6429P] where P=(Fo^2^+2Fc^2^)/3'
_refine_ls_weighting_scheme calc
_refine_ls_wR_factor_all 0.0820
_refine_ls_wR_factor_obs 0.0633
_reflns_number_observed 2585
_reflns_number_total 2598
_reflns_observed_criterion >2sigma(I)
_cod_data_source_file ja963441k_2.cif
_cod_data_source_block rp003
_cod_depositor_comments
;
The following automatic conversions were performed:

'_refine_ls_weighting_scheme' value 'calc
w=1/[\s^2^(Fo^2^)+(0.0344P)^2^+1.6429P] where P=(Fo^2^+2Fc^2^)/3' was
changed to 'calc'. New tag '_refine_ls_weighting_details' was
created. The value of the new tag was set to
'w=1/[\s^2^(Fo^2^)+(0.0344P)^2^+1.6429P] where P=(Fo^2^+2Fc^2^)/3'.

Automatic conversion script
Id: cif_fix_values 3143 2015-03-26 13:38:13Z robertas 
;
_cod_original_cell_volume 1050.0(2)
_cod_database_code 4117228

loop_
_symmetry_equiv_pos_as_xyz
'x, y, z'
'-x, -y, -z'

loop_
_atom_site_aniso_label
_atom_site_aniso_U_11
_atom_site_aniso_U_22
_atom_site_aniso_U_33
_atom_site_aniso_U_23
_atom_site_aniso_U_13
_atom_site_aniso_U_12
Au 0.0199(2) 0.0404(2) 0.0405(2) 0.01040(11) 0.00413(10) 0.00550(10)
P1 0.0211(7) 0.0351(9) 0.0364(9) 0.0065(7) 0.0056(6) 0.0063(6)
N1 0.024(3) 0.043(3) 0.041(3) 0.002(3) 0.000(2) 0.012(2)
O1 0.091(4) 0.057(3) 0.071(4) 0.039(3) 0.010(3) 0.003(3)
O2 0.073(4) 0.084(4) 0.072(4) 0.021(3) 0.035(3) 0.024(3)
F1 0.167(7) 0.088(5) 0.175(8) -0.046(5) -0.053(6) 0.054(5)
F2 0.160(7) 0.164(7) 0.203(8) 0.060(6) 0.121(7) 0.099(6)
F3 0.161(7) 0.099(5) 0.213(9) 0.103(6) 0.073(6) 0.067(5)
C1 0.042(4) 0.055(4) 0.054(5) 0.007(4) 0.007(3) 0.024(3)
C2 0.060(5) 0.058(5) 0.077(6) 0.025(4) 0.022(4) 0.029(4)
C3 0.042(4) 0.067(5) 0.093(7) 0.041(5) 0.026(4) 0.026(4)
C4 0.033(4) 0.091(6) 0.060(5) 0.042(5) 0.009(3) 0.012(4)
C5 0.035(4) 0.063(5) 0.045(4) 0.023(4) 0.011(3) 0.012(3)
C6 0.020(3) 0.041(4) 0.045(4) 0.010(3) 0.008(3) 0.006(3)
C7 0.033(4) 0.080(6) 0.078(6) 0.033(5) 0.017(4) 0.003(4)
C8 0.040(5) 0.100(8) 0.096(8) 0.016(7) 0.021(5) -0.011(5)
C9 0.083(8) 0.064(6) 0.123(10) 0.007(6) 0.072(7) -0.001(5)
C10 0.092(7) 0.050(5) 0.102(7) 0.028(5) 0.062(6) 0.032(5)
C11 0.049(4) 0.049(4) 0.053(4) 0.027(4) 0.029(3) 0.018(3)
C12 0.034(3) 0.035(3) 0.046(4) 0.010(3) 0.019(3) 0.008(3)
C13 0.030(3) 0.042(4) 0.043(4) 0.007(3) 0.009(3) 0.008(3)
C14 0.040(4) 0.050(4) 0.052(4) 0.002(4) 0.014(3) 0.017(3)
C15 0.028(3) 0.041(4) 0.045(4) 0.020(3) 0.007(3) 0.005(3)
C16 0.027(3) 0.045(4) 0.044(4) 0.018(3) 0.006(3) 0.013(3)
C17 0.024(3) 0.037(4) 0.036(4) 0.003(3) 0.003(3) 0.010(3)
C18 0.032(4) 0.033(3) 0.056(4) 0.022(3) 0.009(3) 0.002(3)
C19 0.036(4) 0.039(4) 0.047(4) 0.029(3) 0.012(3) 0.012(3)
C20 0.021(3) 0.040(4) 0.044(4) 0.010(3) 0.007(3) 0.003(2)
C21 0.067(6) 0.068(6) 0.081(6) 0.038(5) 0.028(5) 0.029(5)
C22 0.033(4) 0.046(4) 0.058(5) 0.019(4) 0.005(3) 0.006(3)

loop_
_atom_site_label
_atom_site_type_symbol
_atom_site_fract_x
_atom_site_fract_y
_atom_site_fract_z
_atom_site_U_iso_or_equiv
_atom_site_thermal_displace_type
_atom_site_occupancy
_atom_site_calc_flag
_atom_site_refinement_flags
Au Au 0.29833(3) 0.57050(3) 0.24642(2) 0.03593(13) Uani 1 d .
P1 P 0.5535(2) 0.6703(2) 0.36179(13) 0.0330(4) Uani 1 d .
N1 N 0.0490(6) 0.5155(6) 0.1559(4) 0.0405(14) Uani 1 d .
O1 O -0.2870(7) -0.2735(6) -0.1200(5) 0.076(2) Uani 1 d .
O2 O -0.2014(7) -0.2092(7) -0.2421(5) 0.075(2) Uani 1 d .
F1 F -0.1465(11) 0.0546(8) -0.0450(7) 0.184(5) Uani 1 d .
F2 F -0.3997(10) -0.0350(10) -0.0953(8) 0.154(3) Uani 1 d .
F3 F -0.2912(10) 0.0433(8) -0.1952(8) 0.141(3) Uani 1 d .
C1 C 0.6339(8) 0.4039(8) 0.3263(6) 0.053(2) Uani 1 d .
H1A H 0.5689(8) 0.3876(8) 0.2560(6) 0.064 Uiso 1 calc R
C2 C 0.7115(9) 0.2981(9) 0.3506(7) 0.063(2) Uani 1 d .
H2A H 0.7016(9) 0.2124(9) 0.2968(7) 0.076 Uiso 1 calc R
C3 C 0.8034(9) 0.3202(10) 0.4549(8) 0.062(2) Uani 1 d .
H3A H 0.8535(9) 0.2476(10) 0.4716(8) 0.074 Uiso 1 calc R
C4 C 0.8224(8) 0.4471(10) 0.5344(7) 0.060(2) Uani 1 d .
H4A H 0.8860(8) 0.4612(10) 0.6046(7) 0.072 Uiso 1 calc R
C5 C 0.7457(8) 0.5565(8) 0.5099(6) 0.047(2) Uani 1 d .
H5A H 0.7584(8) 0.6431(8) 0.5639(6) 0.057 Uiso 1 calc R
C6 C 0.6514(7) 0.5354(7) 0.4055(5) 0.0371(15) Uani 1 d .
C7 C 0.8566(9) 0.8124(10) 0.3650(7) 0.065(2) Uani 1 d .
H7A H 0.9002(9) 0.7771(10) 0.4210(7) 0.077 Uiso 1 calc R
C8 C 0.9585(11) 0.9058(12) 0.3338(10) 0.087(3) Uani 1 d .
H8A H 1.0703(11) 0.9355(12) 0.3706(10) 0.104 Uiso 1 calc R
C9 C 0.8976(13) 0.9520(11) 0.2528(10) 0.089(4) Uani 1 d .
H9A H 0.9678(13) 1.0127(11) 0.2323(10) 0.107 Uiso 1 calc R
C10 C 0.7352(12) 0.9139(9) 0.1979(8) 0.073(3) Uani 1 d .
H10A H 0.6954(12) 0.9491(9) 0.1412(8) 0.087 Uiso 1 calc R
C11 C 0.6296(8) 0.8232(8) 0.2261(6) 0.045(2) Uani 1 d .
H11A H 0.5183(8) 0.7959(8) 0.1880(6) 0.054 Uiso 1 calc R
C12 C 0.6898(7) 0.7725(7) 0.3118(5) 0.038(2) Uani 1 d .
C13 C 0.5623(7) 0.8126(7) 0.4801(5) 0.041(2) Uani 1 d .
H13A H 0.5007(7) 0.7673(7) 0.5172(5) 0.049 Uiso 1 calc R
H13B H 0.6745(7) 0.8542(7) 0.5281(5) 0.049 Uiso 1 calc R
C14 C 0.4930(8) 0.9388(8) 0.4510(6) 0.050(2) Uani 1 d G
H14B H 0.3821(26) 0.8999(83) 0.4029(41) 0.075 Uiso 1 d G
H14A H 0.5605(62) 0.9747(82) 0.4144(45) 0.075 Uiso 1 d G
C15 C -0.0104(7) 0.6137(7) 0.1142(5) 0.039(2) Uani 1 d .
H15A H 0.0628(7) 0.6979(7) 0.1169(5) 0.047 Uiso 1 calc R
C16 C -0.1737(7) 0.5977(7) 0.0675(5) 0.039(2) Uani 1 d .
H16A H -0.2086(7) 0.6696(7) 0.0390(5) 0.046 Uiso 1 calc R
C17 C -0.2862(7) 0.4748(7) 0.0627(5) 0.0355(15) Uani 1 d .
C18 C -0.2226(7) 0.3709(7) 0.1039(5) 0.041(2) Uani 1 d .
H18A H -0.2932(7) 0.2848(7) 0.1011(5) 0.049 Uiso 1 calc R
C19 C -0.0574(7) 0.3928(7) 0.1489(5) 0.0381(15) Uani 1 d .
H19A H -0.0186(7) 0.3206(7) 0.1751(5) 0.046 Uiso 1 calc R
C20 C -0.4636(7) 0.4553(7) 0.0198(5) 0.0373(15) Uani 1 d .
H20A H -0.5298(7) 0.3701(7) 0.0214(5) 0.045 Uiso 1 calc R
C21 C -0.2700(11) -0.0320(10) -0.1246(8) 0.067(2) Uani 1 d .
C22 C -0.2517(8) -0.1870(8) -0.1688(6) 0.048(2) Uani 1 d .

loop_
_atom_type_symbol
_atom_type_description
_atom_type_scat_dispersion_real
_atom_type_scat_dispersion_imag
_atom_type_scat_source
C C 0.0033 0.0016 'International Tables Vol C Tables 4.2.6.8 and 6.1.1.4'
H H 0.0000 0.0000 'International Tables Vol C Tables 4.2.6.8 and 6.1.1.4'
N N 0.0061 0.0033 'International Tables Vol C Tables 4.2.6.8 and 6.1.1.4'
O O 0.0106 0.0060 'International Tables Vol C Tables 4.2.6.8 and 6.1.1.4'
F F 0.0171 0.0103 'International Tables Vol C Tables 4.2.6.8 and 6.1.1.4'
P P 0.1023 0.0942 'International Tables Vol C Tables 4.2.6.8 and 6.1.1.4'
Au Au -2.0133 8.8022 'International Tables Vol C Tables 4.2.6.8 and 6.1.1.4'

loop_
_geom_angle_atom_site_label_1
_geom_angle_atom_site_label_2
_geom_angle_atom_site_label_3
_geom_angle
_geom_angle_site_symmetry_1
N1 Au P1 168.29(14) .
C13 P1 C6 107.9(3) .
C13 P1 C12 102.4(3) .
C6 P1 C12 106.0(3) .
C13 P1 Au 111.4(2) .
C6 P1 Au 113.9(2) .
C12 P1 Au 114.4(2) .
C15 N1 C19 117.6(5) .
C15 N1 Au 119.3(4) .
C19 N1 Au 122.6(5) .
C6 C1 C2 121.0(7) .
C3 C2 C1 119.5(8) .
C2 C3 C4 120.9(7) .
C5 C4 C3 119.9(7) .
C4 C5 C6 120.0(7) .
C1 C6 C5 118.7(6) .
C1 C6 P1 116.6(5) .
C5 C6 P1 124.6(5) .
C8 C7 C12 119.5(9) .
C9 C8 C7 120.3(9) .
C8 C9 C10 121.9(9) .
C11 C10 C9 120.1(10) .
C10 C11 C12 119.6(8) .
C11 C12 C7 118.6(7) .
C11 C12 P1 121.2(5) .
C7 C12 P1 120.0(6) .
C14 C13 P1 111.5(5) .
C14 C14 C13 112.0(8) 2_676
N1 C15 C16 123.6(6) .
C15 C16 C17 119.9(6) .
C16 C17 C18 115.9(5) .
C16 C17 C20 122.8(6) .
C18 C17 C20 121.3(6) .
C19 C18 C17 121.3(6) .
N1 C19 C18 121.6(6) .
C20 C20 C17 126.7(8) 2_465
F1 C21 F2 107.7(10) .
F1 C21 F3 103.9(9) .
F2 C21 F3 104.0(8) .
F1 C21 C22 114.0(7) .
F2 C21 C22 112.4(8) .
F3 C21 C22 113.9(8) .
O2 C22 O1 128.8(8) .
O2 C22 C21 117.5(8) .
O1 C22 C21 113.6(8) .

loop_
_geom_bond_atom_site_label_1
_geom_bond_atom_site_label_2
_geom_bond_distance
_geom_bond_site_symmetry_2
Au N1 2.102(5) .
Au P1 2.2345(15) .
P1 C13 1.816(6) .
P1 C6 1.810(7) .
P1 C12 1.819(6) .
N1 C15 1.327(8) .
N1 C19 1.339(8) .
O1 C22 1.243(9) .
O2 C22 1.205(9) .
F1 C21 1.276(10) .
F2 C21 1.327(10) .
F3 C21 1.339(11) .
C1 C6 1.396(9) .
C1 C2 1.379(10) .
C2 C3 1.373(12) .
C3 C4 1.365(12) .
C4 C5 1.405(11) .
C5 C6 1.382(9) .
C7 C8 1.395(13) .
C7 C12 1.386(10) .
C8 C9 1.310(15) .
C9 C10 1.356(14) .
C10 C11 1.372(11) .
C11 C12 1.390(10) .
C13 C14 1.538(10) .
C14 C14 1.508(13) 2_676
C15 C16 1.373(8) .
C16 C17 1.381(9) .
C17 C18 1.390(9) .
C17 C20 1.476(8) .
C18 C19 1.375(9) .
C20 C20 1.294(13) 2_465
C21 C22 1.515(11) .
